data_7216612
loop_
_publ_author_name
'Minguet, Maria'
'Amabilino, David B.'
'Vidal-Gancedo, Jos\'e'
'Wurst, Klaus'
'Veciana, Jaume'

_publ_section_title
;
 Racemic and enantiomerically pure phenyl \a-nitronyl nitroxide radicals:
 influence of chirality on solution and solid state propertiesElectronic
 supplementary information (ESI) available: figures showing alternative
 views of the crystal structures and the shortest distances between SOMOs
 in the crystals. See http://www.rsc.org/suppdata/jm/b1/b106239p/
;
_journal_issue 3
_journal_name_full 'Journal of Materials Chemistry'
_journal_page_first 570
_journal_paper_doi 10.1039/b106239p
_journal_volume 12
_journal_year 2002
_chemical_formula_sum 'C16 H21 N2 O5'
_chemical_formula_weight 321.35
_chemical_name_systematic
; 
? 
;
_space_group_IT_number 2
_symmetry_cell_setting triclinic
_symmetry_space_group_name_Hall '-P 1'
_symmetry_space_group_name_H-M 'P -1'
_atom_sites_solution_hydrogens geom
_atom_sites_solution_primary direct
_atom_sites_solution_secondary difmap
_audit_creation_method SHELXL
_cell_angle_alpha 85.847(3)
_cell_angle_beta 76.415(4)
_cell_angle_gamma 79.503(4)
_cell_formula_units_Z 2
_cell_length_a 8.5129(5)
_cell_length_b 9.4113(7)
_cell_length_c 10.4820(8)
_cell_measurement_reflns_used 3357
_cell_measurement_temperature 218(2)
_cell_measurement_theta_max 24.0
_cell_measurement_theta_min 1.0
_cell_volume 802.25(10)
_computing_data_collection 'Kappa CCD'
_computing_data_reduction 'DENZO and SCALEPACK'
_computing_structure_refinement 'SHELXL-93 (Sheldrick, 1993)'
_computing_structure_solution 'SHELXS-86 (Sheldrick, 1990)'
_diffrn_ambient_temperature 218(2)
_diffrn_measurement_device 'Kappa CCD'
_diffrn_measurement_method 'phi- and omega-scans'
_diffrn_radiation_monochromator graphite
_diffrn_radiation_source 'fine-focus sealed tube'
_diffrn_radiation_type MoK\a
_diffrn_radiation_wavelength 0.71073
_diffrn_reflns_av_R_equivalents 0.0235
_diffrn_reflns_av_sigmaI/netI 0.0441
_diffrn_reflns_limit_h_max 9
_diffrn_reflns_limit_h_min 0
_diffrn_reflns_limit_k_max 10
_diffrn_reflns_limit_k_min -10
_diffrn_reflns_limit_l_max 12
_diffrn_reflns_limit_l_min -11
_diffrn_reflns_number 3668
_diffrn_reflns_theta_max 23.50
_diffrn_reflns_theta_min 2.00
_exptl_absorpt_coefficient_mu 0.099
_exptl_absorpt_correction_type none
_exptl_crystal_colour black
_exptl_crystal_density_diffrn 1.330
_exptl_crystal_description prism
_exptl_crystal_F_000 342
_exptl_crystal_size_max 0.2
_exptl_crystal_size_mid 0.2
_exptl_crystal_size_min 0.15
_refine_diff_density_max 0.401
_refine_diff_density_min -0.200
_refine_diff_density_rms 0.041
_refine_ls_extinction_method none
_refine_ls_goodness_of_fit_all 1.041
_refine_ls_goodness_of_fit_obs 1.082
_refine_ls_hydrogen_treatment 'mixed; refined at O3'
_refine_ls_matrix_type full
_refine_ls_number_parameters 217
_refine_ls_number_reflns 2272
_refine_ls_number_restraints 0
_refine_ls_restrained_S_all 1.047
_refine_ls_restrained_S_obs 1.082
_refine_ls_R_factor_all 0.0542
_refine_ls_R_factor_obs 0.0430
_refine_ls_shift/esd_max -0.001
_refine_ls_shift/esd_mean 0.000
_refine_ls_structure_factor_coef Fsqd
_refine_ls_weighting_details 'w=1/[\s^2^(Fo^2^)+(0.0426P)^2^+0.4053P] where P=(Fo^2^+2Fc^2^)/3'
_refine_ls_weighting_scheme calc
_refine_ls_wR_factor_all 0.1111
_refine_ls_wR_factor_obs 0.1037
_reflns_number_observed 1957
_reflns_number_total 2354
_reflns_observed_criterion >2sigma(I)
_cod_data_source_file b106239p.txt
_cod_data_source_block d2
_cod_depositor_comments
;
The following automatic conversions were performed:

'_refine_ls_weighting_scheme' value 'calc
w=1/[\s^2^(Fo^2^)+(0.0426P)^2^+0.4053P] where P=(Fo^2^+2Fc^2^)/3' was
changed to 'calc'. New tag '_refine_ls_weighting_details' was
created. The value of the new tag was set to
'w=1/[\s^2^(Fo^2^)+(0.0426P)^2^+0.4053P] where P=(Fo^2^+2Fc^2^)/3'.

Automatic conversion script
Id: cif_fix_values 3143 2015-03-26 13:38:13Z robertas 
;
_cod_original_sg_symbol_H-M P-1
_cod_database_code 7216612

loop_
_symmetry_equiv_pos_as_xyz
'x, y, z'
'-x, -y, -z'

loop_
_atom_site_aniso_label
_atom_site_aniso_U_11
_atom_site_aniso_U_22
_atom_site_aniso_U_33
_atom_site_aniso_U_23
_atom_site_aniso_U_13
_atom_site_aniso_U_12
O1 0.0379(9) 0.0505(10) 0.0408(9) 0.0124(7) -0.0068(7) -0.0221(8)
O2 0.0336(8) 0.0469(9) 0.0313(8) 0.0093(7) -0.0051(7) -0.0154(7)
O3 0.0467(10) 0.0423(10) 0.0799(13) 0.0012(9) -0.0029(9) -0.0155(9)
O4 0.0469(10) 0.0427(10) 0.0826(14) 0.0074(9) -0.0236(9) -0.0074(9)
O5 0.0474(9) 0.0470(9) 0.0361(9) 0.0071(7) -0.0192(7) -0.0203(8)
N1 0.0316(10) 0.0317(9) 0.0307(10) 0.0042(8) -0.0070(8) -0.0120(8)
N2 0.0276(9) 0.0305(9) 0.0245(9) 0.0036(7) -0.0053(7) -0.0071(8)
C1 0.0281(11) 0.0246(10) 0.0264(11) 0.0004(8) -0.0053(9) -0.0065(9)
C2 0.0380(12) 0.0305(11) 0.0273(11) 0.0046(9) -0.0116(9) -0.0102(9)
C3 0.0344(11) 0.0333(11) 0.0286(12) 0.0057(9) -0.0130(9) -0.0055(9)
C4 0.0325(11) 0.0243(10) 0.0284(11) 0.0025(9) -0.0092(9) -0.0076(9)
C5 0.0313(12) 0.0532(14) 0.0313(12) 0.0020(10) -0.0065(10) -0.0110(11)
C6 0.0289(11) 0.0555(15) 0.0407(14) 0.0053(11) -0.0118(10) -0.0126(11)
C7 0.0466(13) 0.0290(11) 0.0299(12) 0.0065(9) -0.0174(10) -0.0164(10)
C8 0.0399(13) 0.0352(12) 0.0272(12) -0.0011(9) -0.0075(10) -0.0082(10)
C9 0.0330(11) 0.0308(11) 0.0311(12) -0.0009(9) -0.0070(9) -0.0054(9)
C10 0.0393(12) 0.0368(12) 0.0443(14) 0.0047(10) -0.0197(11) -0.0119(10)
C11 0.0388(13) 0.0361(12) 0.0433(14) 0.0020(10) -0.0207(11) -0.0106(12)
C12 0.0542(15) 0.0448(14) 0.0480(15) 0.0053(11) -0.0289(12) -0.0098(12)
C21 0.0555(15) 0.0374(13) 0.0345(13) 0.0112(10) -0.0157(11) -0.0132(11)
C22 0.0527(14) 0.0374(13) 0.0295(12) -0.0013(10) -0.0054(11) -0.0093(11)
C31 0.0517(14) 0.0414(13) 0.0438(14) 0.0023(11) -0.0133(12) 0.0065(11)
C32 0.0416(13) 0.058(2) 0.0383(13) 0.0069(11) -0.0171(11) -0.0172(12)

loop_
_atom_site_label
_atom_site_type_symbol
_atom_site_fract_x
_atom_site_fract_y
_atom_site_fract_z
_atom_site_U_iso_or_equiv
_atom_site_thermal_displace_type
_atom_site_occupancy
_atom_site_calc_flag
_atom_site_refinement_flags
O1 O 0.2891(2) 0.3118(2) 0.80053(15) 0.0423(4) Uani 1 d .
O2 O -0.1548(2) 0.1360(2) 1.06676(14) 0.0371(4) Uani 1 d .
O3 O 0.6896(2) 0.4166(2) 1.2825(2) 0.0574(5) Uani 1 d .
H3O H 0.6837(45) 0.5168(43) 1.2606(38) 0.118(14) Uiso 1 d .
O4 O 0.4189(2) 0.4743(2) 1.3496(2) 0.0564(5) Uani 1 d .
O5 O 0.3954(2) 0.1868(2) 1.38747(14) 0.0407(4) Uani 1 d .
N1 N 0.1456(2) 0.2755(2) 0.8437(2) 0.0307(4) Uani 1 d .
N2 N -0.0653(2) 0.1968(2) 0.9708(2) 0.0276(4) Uani 1 d .
C1 C 0.0885(2) 0.2215(2) 0.9647(2) 0.0263(5) Uani 1 d .
C2 C 0.0328(3) 0.2695(2) 0.7542(2) 0.0309(5) Uani 1 d .
C3 C -0.1304(2) 0.2698(2) 0.8569(2) 0.0315(5) Uani 1 d .
C4 C 0.1718(2) 0.2023(2) 1.0729(2) 0.0278(5) Uani 1 d .
C5 C 0.3416(3) 0.1781(3) 1.0492(2) 0.0384(5) Uani 1 d .
H5 H 0.4038 0.1654 0.9627 0.046 Uiso 1 calc .
C6 C 0.4210(3) 0.1722(3) 1.1515(2) 0.0407(6) Uani 1 d .
H6 H 0.5361 0.1560 1.1344 0.049 Uiso 1 calc .
C7 C 0.3296(3) 0.1903(2) 1.2787(2) 0.0328(5) Uani 1 d .
C8 C 0.1607(3) 0.2101(2) 1.3038(2) 0.0339(5) Uani 1 d .
H8 H 0.0991 0.2191 1.3908 0.041 Uiso 1 calc .
C9 C 0.0817(2) 0.2169(2) 1.2027(2) 0.0317(5) Uani 1 d .
H9 H -0.0335 0.2314 1.2209 0.038 Uiso 1 calc .
C10 C 0.5519(3) 0.2268(2) 1.3708(2) 0.0380(5) Uani 1 d .
H10 H 0.6312 0.1691 1.3009 0.046 Uiso 1 calc .
C11 C 0.5429(3) 0.3868(2) 1.3335(2) 0.0371(5) Uani 1 d .
C12 C 0.6049(3) 0.1943(3) 1.4991(2) 0.0463(6) Uani 1 d .
H12A H 0.7114(9) 0.2216(16) 1.4908(5) 0.069 Uiso 1 calc R
H12B H 0.6118(19) 0.0917(4) 1.5208(8) 0.069 Uiso 1 calc R
H12C H 0.5255(10) 0.2487(13) 1.5681(4) 0.069 Uiso 1 calc R
C21 C 0.0347(3) 0.3976(2) 0.6567(2) 0.0415(6) Uani 1 d .
H21A H -0.0539(12) 0.4026(10) 0.6120(11) 0.062 Uiso 1 calc R
H21B H 0.1387(8) 0.3857(8) 0.5928(9) 0.062 Uiso 1 calc R
H21C H 0.0206(18) 0.4862(3) 0.7031(3) 0.062 Uiso 1 calc R
C22 C 0.0975(3) 0.1271(2) 0.6830(2) 0.0403(6) Uani 1 d .
H22A H 0.0289(11) 0.1169(8) 0.6234(11) 0.060 Uiso 1 calc R
H22B H 0.0953(17) 0.0470(3) 0.7467(2) 0.060 Uiso 1 calc R
H22C H 0.2092(7) 0.1270(7) 0.6336(12) 0.060 Uiso 1 calc R
C31 C -0.2169(3) 0.4203(3) 0.9029(2) 0.0472(6) Uani 1 d .
H31A H -0.2623(17) 0.4731(6) 0.8331(6) 0.071 Uiso 1 calc R
H31B H -0.1387(5) 0.4719(7) 0.9252(15) 0.071 Uiso 1 calc R
H31C H -0.3045(13) 0.4115(3) 0.9796(9) 0.071 Uiso 1 calc R
C32 C -0.2487(3) 0.1871(3) 0.8194(2) 0.0439(6) Uani 1 d .
H32A H -0.2847(15) 0.2340(10) 0.7433(9) 0.066 Uiso 1 calc R
H32B H -0.3429(9) 0.1852(14) 0.8922(6) 0.066 Uiso 1 calc R
H32C H -0.1943(6) 0.0889(5) 0.7988(15) 0.066 Uiso 1 calc R

loop_
_atom_type_symbol
_atom_type_description
_atom_type_scat_dispersion_real
_atom_type_scat_dispersion_imag
_atom_type_scat_source
C C 0.0033 0.0016 'International Tables Vol C Tables 4.2.6.8 and 6.1.1.4'
H H 0.0000 0.0000 'International Tables Vol C Tables 4.2.6.8 and 6.1.1.4'
N N 0.0061 0.0033 'International Tables Vol C Tables 4.2.6.8 and 6.1.1.4'
O O 0.0106 0.0060 'International Tables Vol C Tables 4.2.6.8 and 6.1.1.4'

loop_
_geom_angle_atom_site_label_1
_geom_angle_atom_site_label_2
_geom_angle_atom_site_label_3
_geom_angle
H3O O3 C11 110.4(22)
C7 O5 C10 118.4(2)
O1 N1 C1 125.8(2)
O1 N1 C2 121.8(2)
C1 N1 C2 111.8(2)
O2 N2 C1 126.1(2)
O2 N2 C3 122.30(15)
C1 N2 C3 111.02(15)
N1 C1 N2 107.7(2)
N1 C1 C4 126.3(2)
N2 C1 C4 125.9(2)
N1 C2 C21 110.8(2)
N1 C2 C22 105.6(2)
C21 C2 C22 110.8(2)
N1 C2 C3 99.87(15)
C21 C2 C3 114.9(2)
C22 C2 C3 113.8(2)
N2 C3 C32 111.3(2)
N2 C3 C31 105.5(2)
C32 C3 C31 110.8(2)
N2 C3 C2 99.51(15)
C32 C3 C2 114.9(2)
C31 C3 C2 113.8(2)
C5 C4 C9 118.5(2)
C5 C4 C1 120.8(2)
C9 C4 C1 120.5(2)
C4 C5 C6 120.9(2)
C7 C6 C5 119.6(2)
O5 C7 C8 115.6(2)
O5 C7 C6 124.4(2)
C8 C7 C6 120.0(2)
C9 C8 C7 120.5(2)
C8 C9 C4 120.4(2)
O5 C10 C12 107.7(2)
O5 C10 C11 110.2(2)
C12 C10 C11 110.5(2)
O4 C11 O3 124.5(2)
O4 C11 C10 124.8(2)
O3 C11 C10 110.7(2)

loop_
_geom_bond_atom_site_label_1
_geom_bond_atom_site_label_2
_geom_bond_distance
O1 N1 1.298(2)
O2 N2 1.279(2)
O3 H3O 0.95(4)
O3 C11 1.310(3)
O4 C11 1.200(3)
O5 C7 1.379(2)
O5 C10 1.418(2)
N1 C1 1.345(3)
N1 C2 1.502(3)
N2 C1 1.357(2)
N2 C3 1.503(3)
C1 C4 1.456(3)
C2 C21 1.523(3)
C2 C22 1.530(3)
C2 C3 1.545(3)
C3 C32 1.513(3)
C3 C31 1.528(3)
C4 C5 1.387(3)
C4 C9 1.399(3)
C5 C6 1.389(3)
C6 C7 1.382(3)
C7 C8 1.380(3)
C8 C9 1.374(3)
C10 C12 1.510(3)
C10 C11 1.521(3)
